data_7017146
loop_
_publ_author_name
'Singh, Amit Pratap'
'Kumar, Girijesh'
'Gupta, Rajeev'

_publ_section_title
;
 Two-dimensional {Co(3+)-Zn(2+)} and {Co(3+)-Cd(2+)} networks and their
 applications in heterogeneous and solvent-free ring opening reactions.
;
_journal_issue 46
_journal_name_full 'Dalton transactions (Cambridge, England : 2003)'
_journal_page_first 12454
_journal_page_last 12461
_journal_paper_doi 10.1039/c1dt10602c
_journal_volume 40
_journal_year 2011
_chemical_formula_moiety 'C34 H28 Cd Co N10 O7, N O3, 4(H2 O)'
_chemical_formula_sum 'C34 H36 Cd Co N11 O14'
_chemical_formula_weight 994.08
_chemical_name_systematic
;
?
;
_space_group_IT_number 14
_symmetry_cell_setting monoclinic
_symmetry_space_group_name_Hall '-P 2yn'
_symmetry_space_group_name_H-M 'P 1 21/n 1'
_atom_sites_solution_hydrogens geom
_atom_sites_solution_primary direct
_atom_sites_solution_secondary difmap
_audit_creation_method SHELXL-97
_cell_angle_alpha 90
_cell_angle_beta 94.747(5)
_cell_angle_gamma 90
_cell_formula_units_Z 4
_cell_length_a 15.814(5)
_cell_length_b 15.372(5)
_cell_length_c 16.410(5)
_cell_measurement_reflns_used 3726
_cell_measurement_temperature 295(2)
_cell_measurement_theta_max 25.5
_cell_measurement_theta_min 1.7
_cell_volume 3975(2)
_computing_cell_refinement 'Bruker SAINT'
_computing_data_collection 'Bruker APEX2'
_computing_data_reduction 'Bruker SAINT'
_computing_structure_refinement 'SHELXL-97 (Sheldrick, 1997)'
_computing_structure_solution 'SHELXS-97 (Sheldrick, 1997)'
_diffrn_ambient_temperature 295(2)
_diffrn_measured_fraction_theta_full 0.999
_diffrn_measured_fraction_theta_max 0.999
_diffrn_measurement_device_type 'Bruker APEX-II CCD'
_diffrn_measurement_method '\f and \w scans'
_diffrn_radiation_monochromator graphite
_diffrn_radiation_source 'fine-focus sealed tube'
_diffrn_radiation_type MoK\a
_diffrn_radiation_wavelength 0.71069
_diffrn_reflns_av_R_equivalents 0.0331
_diffrn_reflns_av_sigmaI/netI 0.0813
_diffrn_reflns_limit_h_max 19
_diffrn_reflns_limit_h_min 0
_diffrn_reflns_limit_k_max 18
_diffrn_reflns_limit_k_min 0
_diffrn_reflns_limit_l_max 19
_diffrn_reflns_limit_l_min -19
_diffrn_reflns_number 7683
_diffrn_reflns_theta_full 25.50
_diffrn_reflns_theta_max 25.50
_diffrn_reflns_theta_min 1.72
_exptl_absorpt_coefficient_mu 1.034
_exptl_absorpt_correction_T_max 0.902
_exptl_absorpt_correction_T_min 0.883
_exptl_absorpt_correction_type multi-scan
_exptl_absorpt_process_details 'SADABS (Sheldrick, 1996)'
_exptl_crystal_colour Green
_exptl_crystal_density_diffrn 1.661
_exptl_crystal_density_method 'not measured'
_exptl_crystal_description Block
_exptl_crystal_F_000 2016
_exptl_crystal_size_max 0.20
_exptl_crystal_size_mid 0.10
_exptl_crystal_size_min 0.10
_refine_diff_density_max 0.659
_refine_diff_density_min -0.580
_refine_diff_density_rms 0.129
_refine_ls_extinction_coef 0.00037(17)
_refine_ls_extinction_expression Fc^*^=kFc[1+0.001xFc^2^\l^3^/sin(2\q)]^-1/4^
_refine_ls_extinction_method SHELXL
_refine_ls_goodness_of_fit_ref 1.090
_refine_ls_hydrogen_treatment constr
_refine_ls_matrix_type full
_refine_ls_number_parameters 551
_refine_ls_number_reflns 7401
_refine_ls_number_restraints 0
_refine_ls_restrained_S_all 1.090
_refine_ls_R_factor_all 0.0915
_refine_ls_R_factor_gt 0.0524
_refine_ls_shift/su_max 0.001
_refine_ls_shift/su_mean 0.000
_refine_ls_structure_factor_coef Fsqd
_refine_ls_weighting_details 'calc w=1/[\s^2^(Fo^2^)+(0.0740P)^2^+0.6974P] where P=(Fo^2^+2Fc^2^)/3'
_refine_ls_weighting_scheme calc
_refine_ls_wR_factor_gt 0.1190
_refine_ls_wR_factor_ref 0.1566
_reflns_number_gt 5115
_reflns_number_total 7401
_reflns_threshold_expression >2sigma(I)
_cod_data_source_file c1dt10602c.txt
_cod_data_source_block 3b
_cod_depositor_comments
;
The following automatic conversions were performed:

'_symmetry_cell_setting' value 'Monoclinic' changed to 'monoclinic'
according to /home/saulius/struct/CIF-dictionaries/cif_core.dic
dictionary named 'cif_core.dic' version 2.4.1 from 2010-06-29.

Automatic conversion script
Id: cif_fix_values 1715 2011-07-08 13:25:40Z adriana 
;
_cod_original_sg_symbol_H-M P21/n
_cod_database_code 7017146

loop_
_symmetry_equiv_pos_as_xyz
'x, y, z'
'-x+1/2, y+1/2, -z+1/2'
'-x, -y, -z'
'x-1/2, -y-1/2, z-1/2'

loop_
_atom_site_label
_atom_site_type_symbol
_atom_site_fract_x
_atom_site_fract_y
_atom_site_fract_z
_atom_site_U_iso_or_equiv
_atom_site_adp_type
_atom_site_occupancy
_atom_site_symmetry_multiplicity
_atom_site_calc_flag
_atom_site_refinement_flags
Co Co 0.50689(5) 0.16070(5) 0.73718(5) 0.0215(2) Uani 1 1 d .
Cd Cd 0.98602(3) 0.18920(3) 0.69633(3) 0.02778(15) Uani 1 1 d .
N1 N 0.4051(3) 0.0874(3) 0.7446(3) 0.0254(11) Uani 1 1 d .
N2 N 0.5846(3) 0.2592(3) 0.7393(3) 0.0253(11) Uani 1 1 d .
N3 N 0.5465(3) 0.1293(3) 0.8499(3) 0.0269(11) Uani 1 1 d .
N4 N 0.4905(3) 0.1639(3) 0.6178(3) 0.0286(12) Uani 1 1 d .
N5 N 0.4304(3) 0.2487(3) 0.7567(3) 0.0250(11) Uani 1 1 d .
N6 N 0.5867(3) 0.0772(3) 0.7143(3) 0.0244(11) Uani 1 1 d .
N7 N 0.4419(3) -0.1819(3) 0.7660(3) 0.0321(12) Uani 1 1 d .
N8 N 0.8452(3) 0.2262(4) 0.7160(3) 0.0329(13) Uani 1 1 d .
N9 N 0.4682(3) 0.2520(3) 1.0622(3) 0.0304(12) Uani 1 1 d .
N10 N 0.2949(12) 0.3114(11) 0.5046(8) 0.148(8) Uani 1 1 d .
N11 N 0.3260(6) 0.4821(6) 0.9708(5) 0.071(2) Uani 1 1 d .
O1 O 0.2641(3) 0.0985(3) 0.7713(3) 0.0368(11) Uani 1 1 d .
O2 O 0.5899(3) 0.4076(3) 0.7602(3) 0.0452(13) Uani 1 1 d .
O3 O 0.6281(3) 0.0265(3) 0.9230(3) 0.0407(12) Uani 1 1 d .
O4 O 0.5459(3) 0.1098(4) 0.5024(3) 0.0487(13) Uani 1 1 d .
O5 O 0.3283(5) 0.4146(5) 1.0101(5) 0.091(2) Uani 1 1 d .
O6 O 0.3768(8) 0.5334(8) 0.9888(9) 0.218(8) Uani 1 1 d .
O7 O 0.2690(6) 0.4956(5) 0.9179(5) 0.107(3) Uani 1 1 d .
C1 C 0.3156(4) 0.3768(5) 0.7749(5) 0.0445(19) Uani 1 1 d .
H1 H 0.2762 0.4207 0.7808 0.053 Uiso 1 1 calc R
C2 C 0.2895(4) 0.2911(4) 0.7728(4) 0.0379(16) Uani 1 1 d .
H2 H 0.2330 0.2770 0.7779 0.045 Uiso 1 1 calc R
C3 C 0.3488(4) 0.2265(4) 0.7629(4) 0.0290(14) Uani 1 1 d .
C4 C 0.4568(4) 0.3301(4) 0.7592(4) 0.0268(14) Uani 1 1 d .
C5 C 0.4001(4) 0.3981(4) 0.7683(4) 0.0402(17) Uani 1 1 d .
H5 H 0.4182 0.4557 0.7700 0.048 Uiso 1 1 calc R
C6 C 0.5513(4) 0.3373(4) 0.7518(4) 0.0283(14) Uani 1 1 d .
C7 C 0.6733(4) 0.2517(4) 0.7317(4) 0.0264(13) Uani 1 1 d .
C8 C 0.7294(4) 0.2357(5) 0.7988(4) 0.0355(16) Uani 1 1 d .
H8 H 0.7099 0.2328 0.8507 0.043 Uiso 1 1 calc R
C9 C 0.8146(4) 0.2241(5) 0.7891(4) 0.0406(17) Uani 1 1 d .
H9 H 0.8518 0.2145 0.8351 0.049 Uiso 1 1 calc R
C10 C 0.7908(4) 0.2410(5) 0.6514(4) 0.0376(16) Uani 1 1 d .
H10 H 0.8117 0.2418 0.6001 0.045 Uiso 1 1 calc R
C11 C 0.7044(4) 0.2554(4) 0.6558(4) 0.0335(15) Uani 1 1 d .
H11 H 0.6689 0.2671 0.6090 0.040 Uiso 1 1 calc R
C12 C 0.3345(4) 0.1306(4) 0.7602(4) 0.0293(14) Uani 1 1 d .
C13 C 0.4085(4) -0.0041(4) 0.7491(4) 0.0257(13) Uani 1 1 d .
C14 C 0.4414(4) -0.0526(4) 0.6867(4) 0.0304(14) Uani 1 1 d .
H14 H 0.4522 -0.0263 0.6376 0.036 Uiso 1 1 calc R
C15 C 0.4578(4) -0.1399(4) 0.6990(4) 0.0321(15) Uani 1 1 d .
H15 H 0.4812 -0.1709 0.6577 0.039 Uiso 1 1 calc R
C16 C 0.4028(4) -0.1369(4) 0.8222(4) 0.0332(15) Uani 1 1 d .
H16 H 0.3865 -0.1671 0.8675 0.040 Uiso 1 1 calc R
C17 C 0.3855(4) -0.0497(4) 0.8175(4) 0.0299(14) Uani 1 1 d .
H17 H 0.3591 -0.0215 0.8587 0.036 Uiso 1 1 calc R
C18 C 0.7093(5) -0.0369(5) 0.6814(5) 0.0477(19) Uani 1 1 d .
H18 H 0.7519 -0.0757 0.6700 0.057 Uiso 1 1 calc R
C19 C 0.6920(4) -0.0236(4) 0.7610(5) 0.0405(17) Uani 1 1 d .
H19 H 0.7221 -0.0532 0.8035 0.049 Uiso 1 1 calc R
C20 C 0.6290(4) 0.0345(4) 0.7768(4) 0.0275(13) Uani 1 1 d .
C21 C 0.6015(4) 0.0639(4) 0.6359(4) 0.0313(14) Uani 1 1 d .
C22 C 0.6641(5) 0.0066(5) 0.6177(5) 0.0457(19) Uani 1 1 d .
H22 H 0.6759 -0.0027 0.5638 0.055 Uiso 1 1 calc R
C23 C 0.6002(4) 0.0623(4) 0.8583(4) 0.0300(14) Uani 1 1 d .
C24 C 0.5183(4) 0.1693(4) 0.9213(4) 0.0282(14) Uani 1 1 d .
C25 C 0.5368(4) 0.2561(4) 0.9379(4) 0.0316(15) Uani 1 1 d .
H25 H 0.5676 0.2883 0.9025 0.038 Uiso 1 1 calc R
C26 C 0.5093(4) 0.2946(4) 1.0070(4) 0.0322(15) Uani 1 1 d .
H26 H 0.5202 0.3535 1.0154 0.039 Uiso 1 1 calc R
C27 C 0.4489(4) 0.1681(4) 1.0454(4) 0.0351(16) Uani 1 1 d .
H27 H 0.4191 0.1373 1.0825 0.042 Uiso 1 1 calc R
C28 C 0.4709(4) 0.1256(4) 0.9764(4) 0.0317(15) Uani 1 1 d .
H28 H 0.4544 0.0682 0.9667 0.038 Uiso 1 1 calc R
C29 C 0.5430(4) 0.1155(4) 0.5774(4) 0.0333(15) Uani 1 1 d .
C30 C 0.4241(4) 0.2110(5) 0.5754(4) 0.0359(16) Uani 1 1 d .
C31 C 0.4313(7) 0.2972(6) 0.5554(5) 0.070(3) Uani 1 1 d .
H31 H 0.4838 0.3232 0.5681 0.084 Uiso 1 1 calc R
C32 C 0.3720(13) 0.3459(13) 0.5205(10) 0.149(8) Uani 1 1 d .
H32 H 0.3829 0.4034 0.5069 0.179 Uiso 1 1 calc R
C34 C 0.3474(5) 0.1711(7) 0.5570(5) 0.066(3) Uani 1 1 d .
H34 H 0.3389 0.1124 0.5676 0.080 Uiso 1 1 calc R
C33 C 0.2803(7) 0.2264(14) 0.5197(7) 0.132(7) Uani 1 1 d .
H33 H 0.2267 0.2031 0.5061 0.159 Uiso 1 1 calc R
O1W O 1.1197(3) 0.1364(4) 0.6684(3) 0.0535(14) Uani 1 1 d .
H2W1 H 1.1403 0.0809 0.6313 0.050 Uiso 1 1 d .
H1W1 H 1.1790 0.1323 0.7092 0.050 Uiso 1 1 d .
O2W O 0.9415(4) 0.0567(3) 0.6504(3) 0.0588(16) Uani 1 1 d .
H2W2 H 0.9416 0.0103 0.6967 0.050 Uiso 1 1 d .
H1W2 H 0.9202 0.0453 0.6106 0.050 Uiso 1 1 d .
O3W O 1.0053(3) 0.1437(4) 0.8284(3) 0.0550(15) Uani 1 1 d .
H1W3 H 1.0431 0.1354 0.8480 0.024 Uiso 1 1 d .
H2W3 H 0.9654 0.1131 0.8512 0.050 Uiso 1 1 d .
O4W O 0.9159(7) 0.0099(6) 0.8757(5) 0.134(4) Uani 1 1 d .
H1W4 H 0.9551 0.0121 0.9284 0.050 Uiso 1 1 d .
H2W4 H 0.9076 -0.0332 0.8251 0.050 Uiso 1 1 d .
O5W O 0.7899(4) 0.9522(4) 0.9578(4) 0.0712(18) Uani 1 1 d .
H1W5 H 0.7842 0.9396 1.0204 0.050 Uiso 1 1 d .
H2W5 H 0.7376 0.9745 0.9672 0.050 Uiso 1 1 d .
O6W O 0.1674(3) 0.1435(4) 0.8999(3) 0.0539(14) Uani 1 1 d .
H1W6 H 0.2009 0.1302 0.8544 0.050 Uiso 1 1 d .
H2W6 H 0.1786 0.1944 0.9391 0.050 Uiso 1 1 d .
O7W O 0.6903(4) 0.1945(4) 0.4541(4) 0.0733(18) Uani 1 1 d .
H1W7 H 0.6959 0.1629 0.4125 0.050 Uiso 1 1 d .
H2W7 H 0.6518 0.1726 0.4715 0.063 Uiso 1 1 d .

loop_
_atom_site_aniso_label
_atom_site_aniso_U_11
_atom_site_aniso_U_22
_atom_site_aniso_U_33
_atom_site_aniso_U_23
_atom_site_aniso_U_13
_atom_site_aniso_U_12
Co 0.0178(4) 0.0229(4) 0.0242(4) -0.0020(3) 0.0037(3) 0.0028(3)
Cd 0.0233(2) 0.0287(3) 0.0318(3) 0.0038(2) 0.00474(17) 0.0002(2)
N1 0.022(3) 0.027(3) 0.028(3) -0.001(2) 0.004(2) -0.002(2)
N2 0.017(2) 0.028(3) 0.032(3) 0.001(2) 0.007(2) 0.000(2)
N3 0.026(3) 0.032(3) 0.022(3) -0.002(2) 0.000(2) 0.004(2)
N4 0.030(3) 0.031(3) 0.025(3) -0.001(2) 0.002(2) 0.001(2)
N5 0.018(3) 0.030(3) 0.028(3) 0.000(2) 0.002(2) 0.004(2)
N6 0.019(2) 0.027(3) 0.028(3) 0.000(2) 0.003(2) 0.002(2)
N7 0.033(3) 0.026(3) 0.037(3) 0.000(2) 0.006(2) -0.003(2)
N8 0.026(3) 0.037(3) 0.037(3) 0.005(2) 0.010(2) 0.001(2)
N9 0.030(3) 0.034(3) 0.028(3) -0.004(2) 0.007(2) -0.003(2)
N10 0.202(16) 0.176(15) 0.068(7) 0.054(9) 0.014(9) 0.139(14)
N11 0.067(5) 0.084(6) 0.063(5) 0.008(5) 0.010(4) -0.015(5)
O1 0.017(2) 0.039(3) 0.055(3) 0.001(2) 0.006(2) -0.0006(19)
O2 0.037(3) 0.024(2) 0.076(4) -0.006(2) 0.013(3) -0.005(2)
O3 0.040(3) 0.047(3) 0.035(3) 0.009(2) 0.001(2) 0.012(2)
O4 0.060(3) 0.065(3) 0.023(3) -0.003(2) 0.012(2) 0.006(3)
O5 0.087(5) 0.085(5) 0.099(5) 0.046(5) -0.010(4) -0.012(4)
O6 0.194(12) 0.198(13) 0.248(15) 0.095(11) -0.077(11) -0.148(11)
O7 0.144(8) 0.105(6) 0.069(5) 0.016(4) -0.013(5) 0.035(6)
C1 0.028(4) 0.036(4) 0.069(5) -0.010(4) 0.003(4) 0.013(3)
C2 0.022(3) 0.039(4) 0.052(4) -0.005(3) 0.002(3) 0.008(3)
C3 0.025(3) 0.036(4) 0.026(3) -0.001(3) 0.001(3) 0.000(3)
C4 0.026(3) 0.027(4) 0.027(3) -0.001(3) -0.001(3) 0.003(3)
C5 0.033(4) 0.025(4) 0.061(5) -0.006(3) 0.000(3) 0.011(3)
C6 0.026(3) 0.023(3) 0.036(4) -0.001(3) 0.001(3) 0.002(3)
C7 0.026(3) 0.018(3) 0.035(4) 0.001(3) 0.003(3) 0.000(2)
C8 0.027(3) 0.054(4) 0.026(3) -0.003(3) 0.007(3) -0.001(3)
C9 0.024(3) 0.060(5) 0.037(4) 0.002(3) -0.001(3) 0.001(3)
C10 0.026(3) 0.053(5) 0.035(4) 0.002(3) 0.008(3) -0.004(3)
C11 0.025(3) 0.046(4) 0.030(3) 0.004(3) 0.006(3) 0.003(3)
C12 0.022(3) 0.035(4) 0.031(3) 0.000(3) 0.007(3) 0.007(3)
C13 0.017(3) 0.029(3) 0.031(3) -0.004(3) -0.003(2) -0.002(2)
C14 0.033(3) 0.030(3) 0.029(3) -0.001(3) 0.004(3) -0.004(3)
C15 0.031(3) 0.033(4) 0.032(4) -0.010(3) 0.007(3) 0.000(3)
C16 0.031(4) 0.034(4) 0.035(4) 0.001(3) 0.006(3) -0.004(3)
C17 0.029(3) 0.030(3) 0.031(3) 0.001(3) 0.005(3) 0.003(3)
C18 0.041(4) 0.045(4) 0.059(5) -0.010(4) 0.012(4) 0.021(4)
C19 0.033(4) 0.035(4) 0.054(5) -0.001(3) 0.008(3) 0.011(3)
C20 0.026(3) 0.025(3) 0.032(3) -0.001(3) 0.005(3) 0.000(3)
C21 0.028(3) 0.036(4) 0.030(3) -0.004(3) 0.007(3) -0.001(3)
C22 0.047(4) 0.048(4) 0.045(4) -0.013(4) 0.022(4) 0.011(4)
C23 0.023(3) 0.032(4) 0.034(4) 0.007(3) 0.002(3) -0.001(3)
C24 0.026(3) 0.036(4) 0.023(3) -0.001(3) 0.001(2) 0.001(3)
C25 0.032(4) 0.034(4) 0.029(3) 0.004(3) 0.002(3) -0.004(3)
C26 0.036(4) 0.027(4) 0.034(4) -0.006(3) 0.005(3) -0.001(3)
C27 0.039(4) 0.036(4) 0.030(3) 0.005(3) 0.005(3) -0.004(3)
C28 0.028(3) 0.029(3) 0.038(4) -0.001(3) 0.001(3) -0.008(3)
C29 0.032(4) 0.031(4) 0.038(4) -0.008(3) 0.009(3) -0.002(3)
C30 0.040(4) 0.049(4) 0.018(3) 0.003(3) 0.000(3) 0.010(3)
C31 0.099(8) 0.050(6) 0.059(5) 0.020(4) -0.013(5) 0.016(5)
C32 0.20(2) 0.142(15) 0.096(11) 0.029(10) -0.038(13) 0.077(16)
C34 0.051(5) 0.104(8) 0.041(5) 0.014(5) -0.010(4) 0.001(5)
C33 0.035(5) 0.31(2) 0.048(6) -0.006(11) -0.008(5) 0.016(10)
O1W 0.030(3) 0.073(4) 0.057(3) -0.015(3) -0.002(2) 0.016(3)
O2W 0.077(4) 0.040(3) 0.057(3) 0.003(3) -0.010(3) -0.017(3)
O3W 0.036(3) 0.078(4) 0.049(3) 0.025(3) -0.004(2) -0.008(3)
O4W 0.185(9) 0.108(7) 0.120(7) -0.056(5) 0.085(7) -0.076(7)
O5W 0.059(4) 0.092(5) 0.064(4) 0.020(4) 0.011(3) 0.012(4)
O6W 0.047(3) 0.066(4) 0.050(3) 0.002(3) 0.012(3) 0.001(3)
O7W 0.074(4) 0.074(4) 0.074(4) 0.001(3) 0.023(4) -0.003(4)

loop_
_atom_type_symbol
_atom_type_description
_atom_type_scat_dispersion_real
_atom_type_scat_dispersion_imag
_atom_type_scat_source
C C 0.0033 0.0016 'International Tables Vol C Tables 4.2.6.8 and 6.1.1.4'
H H 0.0000 0.0000 'International Tables Vol C Tables 4.2.6.8 and 6.1.1.4'
N N 0.0061 0.0033 'International Tables Vol C Tables 4.2.6.8 and 6.1.1.4'
O O 0.0106 0.0060 'International Tables Vol C Tables 4.2.6.8 and 6.1.1.4'
Co Co 0.3494 0.9721 'International Tables Vol C Tables 4.2.6.8 and 6.1.1.4'
Cd Cd -0.8075 1.2024 'International Tables Vol C Tables 4.2.6.8 and 6.1.1.4'

loop_
_geom_angle_atom_site_label_1
_geom_angle_atom_site_label_2
_geom_angle_atom_site_label_3
_geom_angle
_geom_angle_site_symmetry_1
_geom_angle_site_symmetry_3
N5 Co N6 176.7(2) . .
N5 Co N2 81.4(2) . .
N6 Co N2 95.9(2) . .
N5 Co N4 96.9(2) . .
N6 Co N4 81.4(2) . .
N2 Co N4 91.7(2) . .
N5 Co N3 100.3(2) . .
N6 Co N3 81.5(2) . .
N2 Co N3 91.3(2) . .
N4 Co N3 162.9(2) . .
N5 Co N1 81.9(2) . .
N6 Co N1 100.9(2) . .
N2 Co N1 163.2(2) . .
N4 Co N1 92.0(2) . .
N3 Co N1 90.0(2) . .
O2W Cd O3W 93.1(2) . .
O2W Cd N7 168.4(2) . 2_656
O3W Cd N7 89.1(2) . 2_656
O2W Cd O1W 83.3(2) . .
O3W Cd O1W 91.61(19) . .
N7 Cd O1W 85.28(19) 2_656 .
O2W Cd N8 89.5(2) . .
O3W Cd N8 89.86(19) . .
N7 Cd N8 101.84(19) 2_656 .
O1W Cd N8 172.76(19) . .
O2W Cd N9 91.37(19) . 4_665
O3W Cd N9 175.5(2) . 4_665
N7 Cd N9 86.60(19) 2_656 4_665
O1W Cd N9 89.42(19) . 4_665
N8 Cd N9 89.66(18) . 4_665
C12 N1 C13 120.9(5) . .
C12 N1 Co 115.0(4) . .
C13 N1 Co 123.0(4) . .
C6 N2 C7 119.4(5) . .
C6 N2 Co 116.5(4) . .
C7 N2 Co 124.0(4) . .
C23 N3 C24 119.1(5) . .
C23 N3 Co 116.0(4) . .
C24 N3 Co 124.8(4) . .
C29 N4 C30 120.7(5) . .
C29 N4 Co 116.6(4) . .
C30 N4 Co 122.6(4) . .
C4 N5 C3 122.7(5) . .
C4 N5 Co 119.2(4) . .
C3 N5 Co 118.0(4) . .
C21 N6 C20 122.7(5) . .
C21 N6 Co 118.3(4) . .
C20 N6 Co 118.9(4) . .
C15 N7 C16 116.8(6) . .
C15 N7 Cd 120.9(4) . 2_646
C16 N7 Cd 119.7(4) . 2_646
C10 N8 C9 117.6(6) . .
C10 N8 Cd 119.5(4) . .
C9 N8 Cd 122.6(4) . .
C26 N9 C27 116.6(5) . .
C26 N9 Cd 114.6(4) . 4_566
C27 N9 Cd 124.1(4) . 4_566
C32 N10 C33 121.0(13) . .
O6 N11 O7 122.0(11) . .
O6 N11 O5 117.3(11) . .
O7 N11 O5 120.6(9) . .
C2 C1 C5 120.7(6) . .
C2 C1 H1 119.6 . .
C5 C1 H1 119.6 . .
C1 C2 C3 118.9(6) . .
C1 C2 H2 120.5 . .
C3 C2 H2 120.5 . .
N5 C3 C2 119.3(6) . .
N5 C3 C12 113.0(5) . .
C2 C3 C12 127.7(6) . .
N5 C4 C5 120.7(6) . .
N5 C4 C6 112.2(5) . .
C5 C4 C6 127.0(6) . .
C1 C5 C4 117.6(6) . .
C1 C5 H5 121.2 . .
C4 C5 H5 121.2 . .
O2 C6 N2 127.1(6) . .
O2 C6 C4 122.2(6) . .
N2 C6 C4 110.6(5) . .
C8 C7 C11 118.4(6) . .
C8 C7 N2 121.3(6) . .
C11 C7 N2 120.3(6) . .
C7 C8 C9 120.0(6) . .
C7 C8 H8 120.0 . .
C9 C8 H8 120.0 . .
N8 C9 C8 122.2(6) . .
N8 C9 H9 118.9 . .
C8 C9 H9 118.9 . .
N8 C10 C11 124.1(6) . .
N8 C10 H10 118.0 . .
C11 C10 H10 118.0 . .
C7 C11 C10 117.8(6) . .
C7 C11 H11 121.1 . .
C10 C11 H11 121.1 . .
O1 C12 N1 126.8(6) . .
O1 C12 C3 121.5(5) . .
N1 C12 C3 111.7(5) . .
C17 C13 C14 117.2(6) . .
C17 C13 N1 122.1(5) . .
C14 C13 N1 120.5(6) . .
C15 C14 C13 119.2(6) . .
C15 C14 H14 120.4 . .
C13 C14 H14 120.4 . .
N7 C15 C14 123.6(6) . .
N7 C15 H15 118.2 . .
C14 C15 H15 118.2 . .
N7 C16 C17 124.5(6) . .
N7 C16 H16 117.8 . .
C17 C16 H16 117.8 . .
C16 C17 C13 118.2(6) . .
C16 C17 H17 120.9 . .
C13 C17 H17 120.9 . .
C19 C18 C22 120.9(6) . .
C19 C18 H18 119.6 . .
C22 C18 H18 119.6 . .
C18 C19 C20 118.7(7) . .
C18 C19 H19 120.6 . .
C20 C19 H19 120.6 . .
N6 C20 C19 119.5(6) . .
N6 C20 C23 111.7(5) . .
C19 C20 C23 128.7(6) . .
N6 C21 C22 119.4(6) . .
N6 C21 C29 112.6(5) . .
C22 C21 C29 128.0(6) . .
C21 C22 C18 118.7(6) . .
C21 C22 H22 120.7 . .
C18 C22 H22 120.7 . .
O3 C23 N3 127.4(6) . .
O3 C23 C20 121.3(6) . .
N3 C23 C20 111.3(5) . .
C25 C24 C28 116.9(6) . .
C25 C24 N3 120.0(6) . .
C28 C24 N3 123.1(6) . .
C26 C25 C24 119.9(6) . .
C26 C25 H25 120.1 . .
C24 C25 H25 120.1 . .
N9 C26 C25 123.6(6) . .
N9 C26 H26 118.2 . .
C25 C26 H26 118.2 . .
N9 C27 C28 123.6(6) . .
N9 C27 H27 118.2 . .
C28 C27 H27 118.2 . .
C27 C28 C24 119.4(6) . .
C27 C28 H28 120.3 . .
C24 C28 H28 120.3 . .
O4 C29 N4 127.6(7) . .
O4 C29 C21 121.7(6) . .
N4 C29 C21 110.7(6) . .
C34 C30 C31 118.0(8) . .
C34 C30 N4 119.2(7) . .
C31 C30 N4 122.7(7) . .
C32 C31 C30 126.3(14) . .
C32 C31 H31 116.8 . .
C30 C31 H31 116.8 . .
C31 C32 N10 118.2(18) . .
C31 C32 H32 120.9 . .
N10 C32 H32 120.9 . .
C30 C34 C33 115.6(11) . .
C30 C34 H34 122.2 . .
C33 C34 H34 122.2 . .
N10 C33 C34 120.8(13) . .
N10 C33 H33 119.6 . .
C34 C33 H33 119.6 . .
Cd O1W H2W1 133.0 . .
Cd O1W H1W1 129.2 . .
H2W1 O1W H1W1 90.9 . .
Cd O2W H2W2 113.1 . .
Cd O2W H1W2 128.4 . .
H2W2 O2W H1W2 117.3 . .
Cd O3W H1W3 124.1 . .
Cd O3W H2W3 121.1 . .
H1W3 O3W H2W3 109.5 . .
H1W4 O4W H2W4 135.2 . .
H1W5 O5W H2W5 75.9 . .
H1W6 O6W H2W6 124.7 . .
H1W7 O7W H2W7 100.7 . .

loop_
_geom_bond_atom_site_label_1
_geom_bond_atom_site_label_2
_geom_bond_distance
_geom_bond_site_symmetry_2
Co N5 1.859(5) .
Co N6 1.860(5) .
Co N2 1.948(5) .
Co N4 1.955(5) .
Co N3 1.964(5) .
Co N1 1.978(5) .
Cd O2W 2.263(5) .
Cd O3W 2.274(5) .
Cd N7 2.343(5) 2_656
Cd O1W 2.345(5) .
Cd N8 2.346(5) .
Cd N9 2.375(5) 4_665
N1 C12 1.341(7) .
N1 C13 1.409(8) .
N2 C6 1.333(8) .
N2 C7 1.423(7) .
N3 C23 1.335(8) .
N3 C24 1.427(8) .
N4 C29 1.331(8) .
N4 C30 1.410(8) .
N5 C4 1.319(8) .
N5 C3 1.348(7) .
N6 C21 1.342(8) .
N6 C20 1.348(8) .
N7 C15 1.316(8) .
N7 C16 1.344(8) .
N7 Cd 2.343(5) 2_646
N8 C10 1.329(8) .
N8 C9 1.331(8) .
N9 C26 1.330(8) .
N9 C27 1.349(8) .
N9 Cd 2.375(5) 4_566
N10 C32 1.34(2) .
N10 C33 1.35(2) .
N11 O6 1.148(11) .
N11 O7 1.215(10) .
N11 O5 1.221(10) .
O1 C12 1.246(7) .
O2 C6 1.244(7) .
O3 C23 1.243(7) .
O4 C29 1.239(8) .
C1 C2 1.380(10) .
C1 C5 1.388(10) .
C1 H1 0.9300 .
C2 C3 1.384(9) .
C2 H2 0.9300 .
C3 C12 1.491(9) .
C4 C5 1.393(8) .
C4 C6 1.514(9) .
C5 H5 0.9300 .
C7 C8 1.378(9) .
C7 C11 1.379(9) .
C8 C9 1.382(9) .
C8 H8 0.9300 .
C9 H9 0.9300 .
C10 C11 1.391(9) .
C10 H10 0.9300 .
C11 H11 0.9300 .
C13 C17 1.396(8) .
C13 C14 1.402(8) .
C14 C15 1.378(9) .
C14 H14 0.9300 .
C15 H15 0.9300 .
C16 C17 1.370(9) .
C16 H16 0.9300 .
C17 H17 0.9300 .
C18 C19 1.372(10) .
C18 C22 1.388(10) .
C18 H18 0.9300 .
C19 C20 1.378(9) .
C19 H19 0.9300 .
C20 C23 1.509(9) .
C21 C22 1.376(9) .
C21 C29 1.504(9) .
C22 H22 0.9300 .
C24 C25 1.389(9) .
C24 C28 1.394(9) .
C25 C26 1.380(9) .
C25 H25 0.9300 .
C26 H26 0.9300 .
C27 C28 1.377(9) .
C27 H27 0.9300 .
C28 H28 0.9300 .
C30 C34 1.370(11) .
C30 C31 1.373(11) .
C31 C32 1.295(17) .
C31 H31 0.9300 .
C32 H32 0.9300 .
C34 C33 1.456(16) .
C34 H34 0.9300 .
C33 H33 0.9300 .
O1W H2W1 1.1119 .
O1W H1W1 1.1079 .
O2W H2W2 1.0421 .
O2W H1W2 0.7316 .
O3W H1W3 0.6667 .
O3W H2W3 0.8937 .
O4W H1W4 1.0218 .
O4W H2W4 1.0622 .
O5W H1W5 1.0559 .
O5W H2W5 0.9195 .
O6W H1W6 0.9722 .
O6W H2W6 1.0189 .
O7W H1W7 0.8491 .
O7W H2W7 0.7697 .

loop_
_geom_torsion_atom_site_label_1
_geom_torsion_atom_site_label_2
_geom_torsion_atom_site_label_3
_geom_torsion_atom_site_label_4
_geom_torsion
_geom_torsion_site_symmetry_1
N5 Co N1 C12 -1.0(4) .
N6 Co N1 C12 -179.3(4) .
N2 Co N1 C12 4.9(10) .
N4 Co N1 C12 -97.7(4) .
N3 Co N1 C12 99.4(4) .
N5 Co N1 C13 -169.2(5) .
N6 Co N1 C13 12.5(5) .
N2 Co N1 C13 -163.3(6) .
N4 Co N1 C13 94.1(5) .
N3 Co N1 C13 -68.8(5) .
N5 Co N2 C6 -0.5(5) .
N6 Co N2 C6 177.8(5) .
N4 Co N2 C6 96.2(5) .
N3 Co N2 C6 -100.6(5) .
N1 Co N2 C6 -6.4(10) .
N5 Co N2 C7 176.9(5) .
N6 Co N2 C7 -4.8(5) .
N4 Co N2 C7 -86.4(5) .
N3 Co N2 C7 76.7(5) .
N1 Co N2 C7 171.0(6) .
N5 Co N3 C23 176.2(4) .
N6 Co N3 C23 -6.6(4) .
N2 Co N3 C23 -102.4(5) .
N4 Co N3 C23 -2.3(10) .
N1 Co N3 C23 94.4(5) .
N5 Co N3 C24 -0.1(5) .
N6 Co N3 C24 177.1(5) .
N2 Co N3 C24 81.4(5) .
N4 Co N3 C24 -178.6(6) .
N1 Co N3 C24 -81.9(5) .
N5 Co N4 C29 172.3(5) .
N6 Co N4 C29 -4.9(5) .
N2 Co N4 C29 90.8(5) .
N3 Co N4 C29 -9.2(10) .
N1 Co N4 C29 -105.6(5) .
N5 Co N4 C30 -11.0(5) .
N6 Co N4 C30 171.8(5) .
N2 Co N4 C30 -92.5(5) .
N3 Co N4 C30 167.5(6) .
N1 Co N4 C30 71.1(5) .
N2 Co N5 C4 3.0(5) .
N4 Co N5 C4 -87.6(5) .
N3 Co N5 C4 92.8(5) .
N1 Co N5 C4 -178.7(5) .
N2 Co N5 C3 179.2(5) .
N4 Co N5 C3 88.6(5) .
N3 Co N5 C3 -91.0(5) .
N1 Co N5 C3 -2.5(4) .
N2 Co N6 C21 -85.3(5) .
N4 Co N6 C21 5.5(5) .
N3 Co N6 C21 -175.7(5) .
N1 Co N6 C21 95.9(5) .
N2 Co N6 C20 92.9(5) .
N4 Co N6 C20 -176.3(5) .
N3 Co N6 C20 2.4(4) .
N1 Co N6 C20 -85.9(5) .
O2W Cd N8 C10 -71.9(5) .
O3W Cd N8 C10 -165.0(5) .
N7 Cd N8 C10 105.9(5) 2_656
N9 Cd N8 C10 19.5(5) 4_665
O2W Cd N8 C9 100.7(6) .
O3W Cd N8 C9 7.6(6) .
N7 Cd N8 C9 -81.5(6) 2_656
N9 Cd N8 C9 -167.9(6) 4_665
C5 C1 C2 C3 -0.8(11) .
C4 N5 C3 C2 -0.3(9) .
Co N5 C3 C2 -176.4(5) .
C4 N5 C3 C12 -178.8(5) .
Co N5 C3 C12 5.2(7) .
C1 C2 C3 N5 0.8(10) .
C1 C2 C3 C12 179.0(7) .
C3 N5 C4 C5 -0.2(10) .
Co N5 C4 C5 175.8(5) .
C3 N5 C4 C6 179.3(5) .
Co N5 C4 C6 -4.7(7) .
C2 C1 C5 C4 0.3(11) .
N5 C4 C5 C1 0.2(10) .
C6 C4 C5 C1 -179.3(7) .
C7 N2 C6 O2 -2.1(10) .
Co N2 C6 O2 175.4(6) .
C7 N2 C6 C4 -179.2(5) .
Co N2 C6 C4 -1.7(7) .
N5 C4 C6 O2 -173.4(6) .
C5 C4 C6 O2 6.1(11) .
N5 C4 C6 N2 3.9(8) .
C5 C4 C6 N2 -176.6(6) .
C6 N2 C7 C8 91.4(8) .
Co N2 C7 C8 -85.9(7) .
C6 N2 C7 C11 -92.3(7) .
Co N2 C7 C11 90.5(7) .
C11 C7 C8 C9 0.2(10) .
N2 C7 C8 C9 176.6(6) .
C10 N8 C9 C8 0.7(11) .
Cd N8 C9 C8 -172.0(6) .
C7 C8 C9 N8 -1.2(12) .
C9 N8 C10 C11 0.8(11) .
Cd N8 C10 C11 173.8(5) .
C8 C7 C11 C10 1.2(10) .
N2 C7 C11 C10 -175.2(6) .
N8 C10 C11 C7 -1.8(11) .
C13 N1 C12 O1 -8.0(10) .
Co N1 C12 O1 -176.4(5) .
C13 N1 C12 C3 172.3(5) .
Co N1 C12 C3 3.8(7) .
N5 C3 C12 O1 174.5(6) .
C2 C3 C12 O1 -3.8(11) .
N5 C3 C12 N1 -5.7(8) .
C2 C3 C12 N1 176.0(6) .
C12 N1 C13 C17 -51.4(8) .
Co N1 C13 C17 116.2(6) .
C12 N1 C13 C14 133.4(6) .
Co N1 C13 C14 -59.1(7) .
C17 C13 C14 C15 -6.7(9) .
N1 C13 C14 C15 168.8(6) .
C16 N7 C15 C14 4.3(10) .
Cd N7 C15 C14 -157.2(5) 2_646
C13 C14 C15 N7 1.9(10) .
C15 N7 C16 C17 -5.9(10) .
Cd N7 C16 C17 155.8(5) 2_646
N7 C16 C17 C13 1.1(10) .
C14 C13 C17 C16 5.2(9) .
N1 C13 C17 C16 -170.2(6) .
C22 C18 C19 C20 -0.4(12) .
C21 N6 C20 C19 2.0(9) .
Co N6 C20 C19 -176.0(5) .
C21 N6 C20 C23 179.7(5) .
Co N6 C20 C23 1.6(7) .
C18 C19 C20 N6 -0.7(10) .
C18 C19 C20 C23 -177.9(7) .
C20 N6 C21 C22 -2.3(10) .
Co N6 C21 C22 175.8(5) .
C20 N6 C21 C29 176.7(5) .
Co N6 C21 C29 -5.2(7) .
N6 C21 C22 C18 1.1(11) .
C29 C21 C22 C18 -177.7(7) .
C19 C18 C22 C21 0.2(12) .
C24 N3 C23 O3 2.8(10) .
Co N3 C23 O3 -173.7(5) .
C24 N3 C23 C20 -174.6(5) .
Co N3 C23 C20 8.9(7) .
N6 C20 C23 O3 175.6(6) .
C19 C20 C23 O3 -7.0(11) .
N6 C20 C23 N3 -6.8(7) .
C19 C20 C23 N3 170.6(6) .
C23 N3 C24 C25 118.1(7) .
Co N3 C24 C25 -65.8(7) .
C23 N3 C24 C28 -62.9(8) .
Co N3 C24 C28 113.3(6) .
C28 C24 C25 C26 0.8(9) .
N3 C24 C25 C26 179.9(6) .
C27 N9 C26 C25 -4.0(10) .
Cd N9 C26 C25 152.7(5) 4_566
C24 C25 C26 N9 3.0(10) .
C26 N9 C27 C28 1.3(10) .
Cd N9 C27 C28 -152.9(5) 4_566
N9 C27 C28 C24 2.3(10) .
C25 C24 C28 C27 -3.3(9) .
N3 C24 C28 C27 177.6(6) .
C30 N4 C29 O4 5.7(11) .
Co N4 C29 O4 -177.6(6) .
C30 N4 C29 C21 -173.4(6) .
Co N4 C29 C21 3.3(7) .
N6 C21 C29 O4 -178.2(6) .
C22 C21 C29 O4 0.7(11) .
N6 C21 C29 N4 1.0(8) .
C22 C21 C29 N4 179.9(7) .
C29 N4 C30 C34 87.5(8) .
Co N4 C30 C34 -89.0(7) .
C29 N4 C30 C31 -96.2(9) .
Co N4 C30 C31 87.3(8) .
C34 C30 C31 C32 0.3(17) .
N4 C30 C31 C32 -176.1(12) .
C30 C31 C32 N10 3(2) .
C33 N10 C32 C31 -4(3) .
C31 C30 C34 C33 -1.7(12) .
N4 C30 C34 C33 174.7(7) .
C32 N10 C33 C34 3(2) .
C30 C34 C33 N10 0.4(16) .
